data_1541802
loop_
_publ_author_name
'Ribar, B.'
'Milinski, N.'
'Budovalcev, Z.'
'Krstanovic, I.'

_publ_section_title
;
 Tetraaquatri(nitrato)yttrium(III) dihydrate, Y (H2 O)4 (N O3)3 * 2 H2 O
;
_journal_name_full 'Crystal Structure Communications'
_journal_page_first 203
_journal_page_last 206
_journal_volume 9
_journal_year 1980
_chemical_formula_sum 'H12 N3 O15 Y'
_chemical_name_systematic '(Y (N O3)3 (H2 O)4) (H2 O)2'
_space_group_IT_number 2
_symmetry_space_group_name_Hall '-P 1'
_symmetry_space_group_name_H-M 'P -1'
_cell_angle_alpha 104.52
_cell_angle_beta 112.39
_cell_angle_gamma 104.05
_cell_formula_units_Z 2
_cell_length_a 9.151
_cell_length_b 12.097
_cell_length_c 6.723
_cell_volume 616.746
_citation_journal_id_ASTM CSCMCS
_cod_data_source_file Ribar_CSCMCS_1980_1377.cif
_cod_data_source_block H12N3O15Y1
_cod_depositor_comments
;
 Marking attached hydrogen atoms.

 Antanas Vaitkus,
 2017-07-12
;
_cod_original_cell_volume 616.7463
_cod_original_formula_sum 'H12 N3 O15 Y1'
_cod_database_code 1541802

loop_
_symmetry_equiv_pos_as_xyz
x,y,z
-x,-y,-z

loop_
_atom_site_label
_atom_site_type_symbol
_atom_site_fract_x
_atom_site_fract_y
_atom_site_fract_z
_atom_site_occupancy
_atom_site_U_iso_or_equiv
_atom_site_attached_hydrogens
Y1 Y+3 0.3197 0.2262 0.1217 1 0.0 0
N1 N+5 0.0908 0.3133 0.2641 1 0.0 0
N2 N+5 0.6396 0.3193 0.5557 1 0.0 0
N3 N+5 0.3352 -0.0023 0.2443 1 0.0 0
O1 O-2 0.0599 0.1999 0.1596 1 0.0 0
O2 O-2 0.2307 0.3866 0.3026 1 0.0 0
O3 O-2 -0.0087 0.3451 0.3194 1 0.0 0
O4 O-2 0.6203 0.2611 0.3583 1 0.0 0
O5 O-2 0.5058 0.329 0.5622 1 0.0 0
O6 O-2 0.7743 0.3589 0.7309 1 0.0 0
O7 O-2 0.2744 0.0762 0.3109 1 0.0 0
O9 O-2 0.3281 -0.0899 0.3031 1 0.0 0
O8 O-2 0.3997 0.0132 0.118 1 0.0 0
O10 O-2 0.0966 0.0448 -0.1808 1 0.0 2
O11 O-2 0.4362 0.1784 -0.1308 1 0.0 2
O12 O-2 0.1742 0.2794 -0.1857 1 0.0 2
O13 O-2 0.4895 0.4266 0.1864 1 0.0 2
O14 O-2 0.214 0.5154 0.8459 1 0.0 2
O15 O-2 0.8562 0.1336 0.4472 1 0.0 2
